data_2004785
loop_
_publ_author_name
'Mohamed-Ibrahim, M. I.'
'Khor, C.-K.'
'Fun, H.-K.'
'Sivakumar, K.'

_publ_section_title
;
 Bis(<i>O</i>-cyclohexyl dithiocarbonato)dimethyltin(IV)
;
_journal_issue 4
_journal_name_full 'Acta Crystallographica Section C'
_journal_page_first 845
_journal_page_last 846
_journal_paper_doi 10.1107/S0108270195015009
_journal_volume 52
_journal_year 1996
_chemical_formula_iupac '[Sn (C H3)2 (C7 H11 O S2)2]'
_chemical_formula_sum 'C16 H28 O2 S4 Sn'
_chemical_formula_weight 499.31
_chemical_name_systematic
;
Dimethylbis(O-cyclohexyldithiocarbonato)tin(IV).
;
_space_group_IT_number 62
_symmetry_cell_setting orthorhombic
_symmetry_space_group_name_Hall '-P 2ac 2n'
_symmetry_space_group_name_H-M 'P n m a'
_audit_creation_method SHELXL
_cell_angle_alpha 90.00
_cell_angle_beta 90.00
_cell_angle_gamma 90.00
_cell_formula_units_Z 4
_cell_length_a 10.2240(10)
_cell_length_b 21.514(2)
_cell_length_c 10.2300(10)
_cell_measurement_reflns_used 25
_cell_measurement_temperature 293(2)
_cell_measurement_theta_max 15
_cell_measurement_theta_min 8
_cell_volume 2250.2(4)
_computing_cell_refinement XSCANS
_computing_data_collection 'XSCANS (Siemens, 1994)'
_computing_data_reduction XSCANS
_computing_molecular_graphics SHELXTL/PC
_computing_publication_material SHELXL93
_computing_structure_refinement 'SHELXL93 (Sheldrick, 1993)'
_computing_structure_solution 'SHELXTL/PC (Sheldrick, 1990)'
_diffrn_ambient_temperature 293(2)
_diffrn_measurement_device 'Siemens P4 diffractometer'
_diffrn_measurement_method '\q/2\q scans'
_diffrn_radiation_monochromator graphite
_diffrn_radiation_source 'fine-focus sealed tube'
_diffrn_radiation_type MoK\a
_diffrn_radiation_wavelength 0.71073
_diffrn_reflns_av_R_equivalents 0.0243
_diffrn_reflns_av_sigmaI/netI 0.0263
_diffrn_reflns_limit_h_max 14
_diffrn_reflns_limit_h_min -1
_diffrn_reflns_limit_k_max 1
_diffrn_reflns_limit_k_min -30
_diffrn_reflns_limit_l_max 14
_diffrn_reflns_limit_l_min -1
_diffrn_reflns_number 4240
_diffrn_reflns_theta_max 30.00
_diffrn_reflns_theta_min 1.89
_diffrn_standards_decay_% <3
_diffrn_standards_interval_count 97
_diffrn_standards_number 3
_exptl_absorpt_coefficient_mu 1.512
_exptl_absorpt_correction_T_max 0.962
_exptl_absorpt_correction_T_min 0.777
_exptl_absorpt_correction_type 'empirical (\y scans; Siemens, 1994)'
_exptl_crystal_colour 'very pale brown'
_exptl_crystal_density_diffrn 1.474
_exptl_crystal_description prism
_exptl_crystal_F_000 1016
_exptl_crystal_size_max 0.54
_exptl_crystal_size_mid 0.44
_exptl_crystal_size_min 0.36
_refine_diff_density_max 0.61
_refine_diff_density_min -1.00
_refine_ls_extinction_coef 0.0028(2)
_refine_ls_extinction_method 'SHELXL93 (Sheldrick, 1993)'
_refine_ls_goodness_of_fit_all 1.157
_refine_ls_goodness_of_fit_obs 1.245
_refine_ls_hydrogen_treatment noref
_refine_ls_matrix_type full
_refine_ls_number_parameters 118
_refine_ls_number_reflns 3343
_refine_ls_number_restraints 0
_refine_ls_restrained_S_all 1.160
_refine_ls_restrained_S_obs 1.245
_refine_ls_R_factor_all 0.0749
_refine_ls_R_factor_obs 0.0668
_refine_ls_shift/esd_max 0.000
_refine_ls_shift/esd_mean 0.000
_refine_ls_structure_factor_coef Fsqd
_refine_ls_weighting_details 'w=1/[\s^2^(Fo^2^)+18.4913P] where P=(Fo^2^+2Fc^2^)/3'
_refine_ls_weighting_scheme calc
_refine_ls_wR_factor_all 0.1605
_refine_ls_wR_factor_obs 0.1577
_reflns_number_observed 2814
_reflns_number_total 3344
_reflns_observed_criterion >2sigma(I)
_cod_data_source_file mu1227.cif
_cod_data_source_block amimi4
_cod_depositor_comments
;
The following automatic conversions were performed:
'_symmetry_cell_setting' value 'Orthorhombic' changed to 'orthorhombic'
according to '/home/saulius/struct/CIF-dictionaries/cif_core.dic'
dictionary named 'cif_core.dic' version 2.4.1 from 2010-06-29.

Automatic conversion script
Id: cif_fix_enum 1527 2010-12-29 10:47:43Z saulius 

The following automatic conversions were performed:

'_symmetry_cell_setting' value 'Orthorhombic' changed to
'orthorhombic' according to
/home/saulius/struct/CIF-dictionaries/cif_core.dic dictionary named
'cif_core.dic' version 2.4.1 from 2010-06-29.

'_geom_bond_publ_flag'
value 'Yes' changed to 'yes' according to
/home/saulius/struct/CIF-dictionaries/cif_core.dic dictionary named
'cif_core.dic' version 2.4.1 from 2010-06-29 (7
times).

'_geom_bond_publ_flag' value 'No' changed to 'no' according
to /home/saulius/struct/CIF-dictionaries/cif_core.dic dictionary
named 'cif_core.dic' version 2.4.1 from 2010-06-29 (6
times).

'_geom_angle_publ_flag' value 'Yes' changed to 'yes'
according to /home/saulius/struct/CIF-dictionaries/cif_core.dic
dictionary named 'cif_core.dic' version 2.4.1 from 2010-06-29 (11
times).

Automatic conversion script
Id: cif_fix_values 1715 2011-07-08 13:25:40Z adriana 

The following automatic conversions were performed:

'_refine_ls_weighting_scheme' value 'calc w=1/[\s^2^(Fo^2^)+18.4913P]
where P=(Fo^2^+2Fc^2^)/3' was changed to 'calc'. New tag
'_refine_ls_weighting_details' was created. The value of the new tag
was set to 'w=1/[\s^2^(Fo^2^)+18.4913P] where P=(Fo^2^+2Fc^2^)/3'.

Automatic conversion script
Id: cif_fix_values 3143 2015-03-26 13:38:13Z robertas 
;
_cod_database_code 2004785

loop_
_symmetry_equiv_pos_as_xyz
'x, y, z'
'-x+1/2, -y, z+1/2'
'-x, y+1/2, -z'
'x+1/2, -y+1/2, -z+1/2'
'-x, -y, -z'
'x-1/2, y, -z-1/2'
'x, -y-1/2, z'
'-x-1/2, y-1/2, z-1/2'

loop_
_atom_site_aniso_label
_atom_site_aniso_U_11
_atom_site_aniso_U_22
_atom_site_aniso_U_33
_atom_site_aniso_U_12
_atom_site_aniso_U_13
_atom_site_aniso_U_23
Sn1 0.0468(4) 0.0445(3) 0.0617(4) 0.000 -0.0041(3) 0.000
S1 0.0633(13) 0.0459(10) 0.194(3) 0.0029(9) -0.053(2) -0.0103(15)
S2 0.0608(12) 0.0534(11) 0.126(2) 0.0086(9) -0.0330(13) -0.0122(12)
O1 0.061(3) 0.041(2) 0.123(5) 0.007(2) -0.032(3) -0.004(3)
C1 0.45(6) 0.078(13) 0.060(9) 0.000 0.04(2) 0.000
C2 0.097(11) 0.066(8) 0.143(15) 0.000 0.043(11) 0.000
C3 0.046(3) 0.044(3) 0.071(4) 0.003(3) 0.000(3) 0.001(3)
C4 0.060(4) 0.041(3) 0.068(4) 0.001(3) -0.015(4) 0.004(3)
C5 0.083(6) 0.070(5) 0.086(6) 0.001(5) 0.035(5) 0.003(5)
C6 0.068(6) 0.076(6) 0.165(11) -0.011(5) 0.015(7) 0.029(7)
C7 0.078(6) 0.048(4) 0.129(8) -0.001(4) -0.021(6) 0.016(5)
C8 0.113(8) 0.072(6) 0.086(7) 0.006(6) 0.019(6) -0.026(5)
C9 0.083(6) 0.057(4) 0.081(6) -0.003(4) 0.024(5) 0.003(4)

loop_
_atom_site_label
_atom_site_occupancy
_atom_site_fract_x
_atom_site_fract_y
_atom_site_fract_z
_atom_site_U_iso_or_equiv
_atom_site_thermal_displace_type
_atom_site_calc_flag
_atom_site_refinement_flags
_atom_site_type_symbol
Sn1 1 .20453(7) .7500 .88278(7) .0510(2) Uani d S Sn
S1 1 .3641(2) .67059(10) .9560(4) .1009(11) Uani d . S
S2 1 .1299(2) .61348(10) .8358(3) .0799(8) Uani d . S
O1 1 .3441(5) .5559(2) .9142(7) .075(2) Uani d . O
C1 1 .205(4) .7500 .6786(18) .197(19) Uani d S C
H1A 1 .286(4) .7500 .6327(18) .080 Uiso d SR H
C2 1 .0564(17) .7500 1.0295(19) .102(6) Uani d S C
H2A 1 -.0223(17) .7500 .9783(19) .080 Uiso d SR H
C3 1 .2750(7) .6074(3) .9006(8) .053(2) Uani d . C
C4 1 .2915(7) .4961(3) .8712(8) .056(2) Uani d . C
H4 1 .2292(7) .5027(3) .8024(8) .080 Uiso d R H
C5 1 .2269(10) .4652(4) .9820(9) .079(3) Uani d . C
H5A 1 .1527(10) .4894(4) 1.0087(9) .080 Uiso d R H
H5B 1 .2865(10) .4628(4) 1.0543(9) .080 Uiso d R H
C6 1 .1823(10) .4009(4) .9432(13) .103(4) Uani d . C
H6A 1 .1119(10) .4042(4) .8815(13) .080 Uiso d R H
H6B 1 .1493(10) .3802(4) 1.0195(13) .080 Uiso d R H
C7 1 .2876(9) .3624(4) .8935(11) .085(3) Uani d . C
H7A 1 .2501(9) .3253(4) .8572(11) .080 Uiso d R H
H7B 1 .3472(9) .3502(4) .9613(11) .080 Uiso d R H
C8 1 .3552(11) .3943(4) .7824(10) .091(3) Uani d . C
H8A 1 .3013(11) .3963(4) .7057(10) .080 Uiso d R H
H8B 1 .4312(11) .3701(4) .7607(10) .080 Uiso d R H
C9 1 .4022(9) .4584(4) .8210(9) .074(2) Uani d . C
H9A 1 .4382(9) .4779(4) .7447(9) .080 Uiso d R H
H9B 1 .4696(9) .4564(4) .8862(9) .080 Uiso d R H
H1B 1 .166(12) .720(5) .656(11) .12(5) Uiso d . H
H2B 1 .029(8) .707(3) 1.065(7) .07(3) Uiso d . H

loop_
_atom_type_symbol
_atom_type_description
_atom_type_scat_dispersion_real
_atom_type_scat_dispersion_imag
_atom_type_scat_source
C C 0.0033 0.0016 'International Tables Vol C Tables 4.2.6.8 and 6.1.1.4'
H H 0.0000 0.0000 'International Tables Vol C Tables 4.2.6.8 and 6.1.1.4'
O O 0.0106 0.0060 'International Tables Vol C Tables 4.2.6.8 and 6.1.1.4'
S S 0.1246 0.1234 'International Tables Vol C Tables 4.2.6.8 and 6.1.1.4'
Sn Sn -0.6537 1.4246 'International Tables Vol C Tables 4.2.6.8 and 6.1.1.4'

loop_
_geom_angle_atom_site_label_1
_geom_angle_atom_site_label_2
_geom_angle_atom_site_label_3
_geom_angle_site_symmetry_1
_geom_angle
_geom_angle_publ_flag
C1 Sn1 C2 . 134.7(13) yes
C1 Sn1 S1 . 107.6(8) yes
C2 Sn1 S1 . 104.8(4) yes
S1 Sn1 S1 7_575 87.18(10) yes
C3 S1 Sn1 . 95.5(2) yes
C3 O1 C4 . 120.6(5) yes
O1 C3 S2 . 126.6(5) yes
O1 C3 S1 . 110.1(5) yes
S2 C3 S1 . 123.3(4) yes
O1 C4 C5 . 109.3(7) yes
O1 C4 C9 . 107.8(6) yes
C5 C4 C9 . 111.2(6) ?
C4 C5 C6 . 110.3(8) ?
C7 C6 C5 . 113.1(8) ?
C6 C7 C8 . 110.3(8) ?
C7 C8 C9 . 111.5(8) ?
C4 C9 C8 . 110.3(7) ?

loop_
_geom_bond_atom_site_label_1
_geom_bond_atom_site_label_2
_geom_bond_distance
_geom_bond_publ_flag
Sn1 C1 2.09(2) yes
Sn1 C2 2.13(2) yes
Sn1 S1 2.478(2) yes
S1 C3 1.731(7) yes
S2 C3 1.630(7) yes
O1 C3 1.322(8) yes
O1 C4 1.462(8) yes
C4 C5 1.471(10) no
C4 C9 1.484(10) no
C5 C6 1.509(12) no
C6 C7 1.450(13) no
C7 C8 1.497(13) no
C8 C9 1.512(11) no
